data_8102064
loop_
_publ_author_name
'Du, Z.-X.'
'Han, M.-L.'
'Wang, J.-G.'
'Qin, J.-H.'

_publ_section_title
;
Crystal structure of melaminium dipicrylaminate hydrate, [C~3~N~3~H
(NH~2~)~3~][N{C~6~H~2~(NO~2~)~3~}~2~] &#x00B7; H~2~O
;
_journal_issue 4
_journal_name_full 'Zeitschrift f\"ur Kristallographie - New Crystal Structures'
_journal_page_first 499
_journal_page_last 500
_journal_volume 221
_journal_year 2006
_chemical_formula_structural '[C3N3H(NH2)3][N<C6H2(NO2)3>2] &#x00B7; H2O'
_chemical_formula_sum 'C15 H13 N13 O13'
_chemical_formula_weight 583.38
_chemical_name_common
;
 melamine 2,4,6,2',4',6'-hexanitrodiphenylamine hydrate
;
_chemical_name_systematic
;
 melaminium dipicrylaminate hydrate
;
_space_group_IT_number 14
_symmetry_cell_setting monoclinic
_symmetry_space_group_name_Hall '-P 2yn'
_symmetry_space_group_name_H-M 'P 1 21/n 1'
_atom_sites_solution_hydrogens geom
_atom_sites_solution_primary direct
_atom_sites_solution_secondary difmap
_audit_creation_method SHELXL-97
_cell_angle_alpha 90.00
_cell_angle_beta 90.820(2)
_cell_angle_gamma 90.00
_cell_formula_units_Z 4
_cell_length_a 11.4990(13)
_cell_length_b 9.6536(11)
_cell_length_c 20.372(2)
_cell_measurement_reflns_used 4951
_cell_measurement_temperature 291(2)
_cell_measurement_theta_max 24.29
_cell_measurement_theta_min 2.76
_cell_volume 2261.2(4)
_computing_cell_refinement 'Bruker SMART'
_computing_data_collection 'Bruker SMART'
_computing_data_reduction 'Bruker SAINT'
_computing_molecular_graphics 'Bruker SHELXTL'
_computing_publication_material 'Bruker SHELXTL'
_computing_structure_refinement 'SHELXL-97 (Sheldrick, 1997)'
_computing_structure_solution 'SHELXS-97 (Sheldrick, 1990)'
_diffrn_ambient_temperature 291(2)
_diffrn_measured_fraction_theta_full 0.999
_diffrn_measured_fraction_theta_max 0.999
_diffrn_measurement_device_type 'Bruker SMART CCD'
_diffrn_measurement_method phi/omega
_diffrn_radiation_monochromator graphite
_diffrn_radiation_source 'fine-focus sealed tube'
_diffrn_radiation_type MoK\a
_diffrn_radiation_wavelength 0.71073
_diffrn_reflns_av_R_equivalents 0.0327
_diffrn_reflns_av_sigmaI/netI 0.0314
_diffrn_reflns_limit_h_max 14
_diffrn_reflns_limit_h_min -14
_diffrn_reflns_limit_k_max 12
_diffrn_reflns_limit_k_min -12
_diffrn_reflns_limit_l_max 26
_diffrn_reflns_limit_l_min -26
_diffrn_reflns_number 19212
_diffrn_reflns_theta_full 27.50
_diffrn_reflns_theta_max 27.50
_diffrn_reflns_theta_min 2.33
_exptl_absorpt_coefficient_mu 0.152
_exptl_absorpt_correction_T_max 0.9829
_exptl_absorpt_correction_T_min 0.9501
_exptl_absorpt_correction_type multi-scan
_exptl_absorpt_process_details SADABS
_exptl_crystal_colour red
_exptl_crystal_density_diffrn 1.714
_exptl_crystal_density_method 'not measured'
_exptl_crystal_description block
_exptl_crystal_F_000 1192
_exptl_crystal_size_max 0.34
_exptl_crystal_size_mid 0.18
_exptl_crystal_size_min 0.11
_refine_diff_density_max 1.051
_refine_diff_density_min -0.762
_refine_diff_density_rms 0.077
_refine_ls_extinction_method none
_refine_ls_goodness_of_fit_ref 1.059
_refine_ls_hydrogen_treatment mixed
_refine_ls_matrix_type full
_refine_ls_number_parameters 370
_refine_ls_number_reflns 5202
_refine_ls_number_restraints 27
_refine_ls_restrained_S_all 1.134
_refine_ls_R_factor_all 0.1011
_refine_ls_R_factor_gt 0.0767
_refine_ls_shift/su_max 0.000
_refine_ls_shift/su_mean 0.000
_refine_ls_structure_factor_coef Fsqd
_refine_ls_weighting_details 'calc w=1/[\s^2^(Fo^2^)+(0.1029P)^2^+3.3801P] where P=(Fo^2^+2Fc^2^)/3'
_refine_ls_weighting_scheme calc
_refine_ls_wR_factor_gt 0.2043
_refine_ls_wR_factor_ref 0.2275
_reflns_number_gt 3738
_reflns_number_total 5202
_reflns_threshold_expression >2sigma(I)
_cod_data_source_file 1267-1898.cff
_cod_data_source_block f
_cod_depositor_comments
;
The following automatic conversions were performed:
'_symmetry_cell_setting' value 'Monoclinic' changed to 'monoclinic'
according to '/home/saulius/struct/CIF-dictionaries/cif_core.dic'
dictionary named 'cif_core.dic' version 2.4.1 from
2010-06-29.

'_exptl_absorpt_correction_type' value 'MULTI-SCAN' changed
to 'multi-scan' according to
'/home/saulius/struct/CIF-dictionaries/cif_core.dic' dictionary named
'cif_core.dic' version 2.4.1 from 2010-06-29.

Automatic conversion script
Id: cif_fix_enum 1555 2011-01-17 13:19:09Z saulius 
;
_cod_original_cell_volume 2261.2(5)
_cod_original_sg_symbol_H-M P12(1)/n1
_cod_database_code 8102064

loop_
_symmetry_equiv_pos_as_xyz
'x, y, z'
'-x+1/2, y+1/2, -z+1/2'
'-x, -y, -z'
'x-1/2, -y-1/2, z-1/2'

loop_
_atom_site_label
_atom_site_type_symbol
_atom_site_fract_x
_atom_site_fract_y
_atom_site_fract_z
_atom_site_U_iso_or_equiv
_atom_site_adp_type
_atom_site_occupancy
_atom_site_symmetry_multiplicity
_atom_site_Wyckoff_symbol
_atom_site_calc_flag
_atom_site_refinement_flags
_atom_site_disorder_assembly
_atom_site_disorder_group
O1 O 0.6171(3) 0.0260(4) 0.42305(18) 0.0790(11) Uani 1 4 e d . . .
O2 O 0.5123(3) -0.1521(3) 0.44458(15) 0.0635(8) Uani 1 4 e d . . .
O3 O 0.3758(4) -0.3910(4) 0.2438(3) 0.1038(16) Uani 1 4 e d . . .
O4 O 0.2767(3) -0.2650(5) 0.17583(18) 0.0925(14) Uani 1 4 e d . . .
O5 O 0.3406(3) 0.2209(5) 0.17055(18) 0.0975(15) Uani 1 4 e d . . .
O6 O 0.4844(4) 0.3078(4) 0.22517(18) 0.0871(12) Uani 1 4 e d . . .
O7 O 0.3793(3) 0.3406(4) 0.4366(2) 0.0879(12) Uani 1 4 e d U . .
O8 O 0.3866(4) 0.5476(4) 0.4133(3) 0.1226(19) Uani 1 4 e d U . .
O9 O 0.7716(3) 0.7469(3) 0.41132(19) 0.0688(9) Uani 1 4 e d . . .
O10 O 0.9160(2) 0.6201(3) 0.38035(16) 0.0618(8) Uani 1 4 e d . . .
O11 O 0.8494(4) 0.1873(5) 0.2843(3) 0.143(2) Uani 1 4 e d U . .
O12 O 0.6911(3) 0.0950(4) 0.2759(2) 0.1015(16) Uani 1 4 e d U . .
O13 O 0.2134(2) 0.5611(3) 0.05152(16) 0.0585(8) Uani 1 4 e d D . .
N1 N 0.5005(2) 0.2021(3) 0.34628(15) 0.0398(7) Uani 1 4 e d . . .
N2 N 0.5427(3) -0.0575(3) 0.40823(16) 0.0465(7) Uani 1 4 e d . . .
N3 N 0.3467(3) -0.2816(5) 0.2229(2) 0.0717(13) Uani 1 4 e d . . .
N4 N 0.4158(3) 0.2153(5) 0.21298(16) 0.0594(10) Uani 1 4 e d . . .
N5 N 0.4298(2) 0.4366(3) 0.41364(15) 0.0397(7) Uani 1 4 e d . . .
N6 N 0.8121(3) 0.6361(3) 0.39084(16) 0.0472(7) Uani 1 4 e d . . .
N7 N 0.7473(3) 0.1871(3) 0.29459(17) 0.0478(8) Uani 1 4 e d . . .
N8 N 0.5791(2) 0.8271(3) 0.01530(14) 0.0362(6) Uani 1 4 e d . . .
N9 N 0.4572(3) 0.6705(3) 0.07425(16) 0.0471(8) Uani 1 4 e d . . .
N10 N 0.6383(3) 0.5981(3) 0.03769(15) 0.0418(7) Uani 1 4 e d . . .
H10 H 0.6895 0.5338 0.0339 0.050 Uiso 1 4 e calc R . .
N11 N 0.7544(3) 0.7443(4) -0.02016(18) 0.0551(9) Uani 1 4 e d . . .
H11A H 0.7695 0.8236 -0.0372 0.066 Uiso 1 4 e calc R . .
H11B H 0.8037 0.6777 -0.0231 0.066 Uiso 1 4 e calc R . .
N12 N 0.3970(3) 0.8888(3) 0.04814(16) 0.0449(7) Uani 1 4 e d . . .
H12A H 0.4076 0.9688 0.0306 0.054 Uiso 1 4 e calc R . .
H12B H 0.3325 0.8706 0.0672 0.054 Uiso 1 4 e calc R . .
N13 N 0.5245(3) 0.4520(3) 0.0983(2) 0.0623(10) Uani 1 4 e d . . .
H13A H 0.4612 0.4342 0.1186 0.075 Uiso 1 4 e calc R . .
H13B H 0.5781 0.3900 0.0959 0.075 Uiso 1 4 e calc R . .
C1 C 0.4801(3) 0.0860(3) 0.31319(15) 0.0317(6) Uani 1 4 e d . . .
C2 C 0.4878(3) -0.0470(3) 0.34363(16) 0.0338(7) Uani 1 4 e d . . .
C3 C 0.4463(3) -0.1665(4) 0.31547(19) 0.0429(8) Uani 1 4 e d . . .
H3 H 0.4534 -0.2512 0.3369 0.051 Uiso 1 4 e calc R . .
C4 C 0.3929(3) -0.1571(4) 0.2537(2) 0.0495(10) Uani 1 4 e d . . .
C5 C 0.3809(3) -0.0329(5) 0.22205(18) 0.0492(9) Uani 1 4 e d . . .
H5 H 0.3425 -0.0279 0.1816 0.059 Uiso 1 4 e calc R . .
C6 C 0.4260(3) 0.0839(4) 0.25043(16) 0.0401(8) Uani 1 4 e d . . .
C7 C 0.5784(3) 0.2961(3) 0.35428(15) 0.0300(6) Uani 1 4 e d . . .
C8 C 0.5476(3) 0.4214(3) 0.38989(16) 0.0332(7) Uani 1 4 e d . . .
C9 C 0.6202(3) 0.5307(3) 0.40089(16) 0.0357(7) Uani 1 4 e d . . .
H9 H 0.5937 0.6095 0.4223 0.043 Uiso 1 4 e calc R . .
C10 C 0.7339(3) 0.5227(3) 0.37975(17) 0.0372(7) Uani 1 4 e d . . .
C11 C 0.7722(3) 0.4076(3) 0.34562(16) 0.0367(7) Uani 1 4 e d . . .
H11 H 0.8486 0.4036 0.3314 0.044 Uiso 1 4 e calc R . .
C12 C 0.6980(3) 0.2997(3) 0.33271(16) 0.0343(7) Uani 1 4 e d . . .
C13 C 0.6559(3) 0.7249(3) 0.01043(17) 0.0370(7) Uani 1 4 e d . . .
C14 C 0.4796(3) 0.7939(3) 0.04571(16) 0.0362(7) Uani 1 4 e d . . .
C15 C 0.5397(3) 0.5748(3) 0.07067(18) 0.0409(8) Uani 1 4 e d . . .
H1W H 0.1701 0.6346 0.0496 0.069 Uiso 1 4 e d D . .
H2W H 0.2871 0.5789 0.0610 0.061 Uiso 1 4 e d D . .

loop_
_atom_site_aniso_label
_atom_site_aniso_U_11
_atom_site_aniso_U_22
_atom_site_aniso_U_33
_atom_site_aniso_U_23
_atom_site_aniso_U_13
_atom_site_aniso_U_12
O1 0.091(2) 0.063(2) 0.082(2) 0.0049(17) -0.0504(19) -0.0173(18)
O2 0.071(2) 0.0618(19) 0.0574(17) 0.0214(15) 0.0013(15) 0.0132(15)
O3 0.077(3) 0.059(2) 0.177(5) -0.056(3) 0.022(3) -0.020(2)
O4 0.071(2) 0.137(4) 0.069(2) -0.054(2) 0.0130(18) -0.052(2)
O5 0.071(2) 0.157(4) 0.065(2) 0.045(2) -0.0013(18) 0.030(2)
O6 0.146(4) 0.053(2) 0.063(2) 0.0150(16) 0.006(2) -0.012(2)
O7 0.069(2) 0.0545(19) 0.142(3) 0.000(2) 0.054(2) -0.0101(16)
O8 0.080(3) 0.051(2) 0.239(6) 0.007(3) 0.080(3) 0.0166(18)
O9 0.0622(19) 0.0403(15) 0.104(3) -0.0160(16) 0.0078(17) -0.0169(14)
O10 0.0402(15) 0.071(2) 0.0741(19) -0.0088(16) 0.0088(13) -0.0224(14)
O11 0.068(2) 0.118(4) 0.245(6) -0.096(4) 0.066(3) -0.018(2)
O12 0.058(2) 0.087(3) 0.160(4) -0.079(3) 0.046(2) -0.0251(18)
O13 0.0490(15) 0.0552(17) 0.0711(19) -0.0074(14) -0.0050(13) 0.0089(13)
N1 0.0381(15) 0.0299(13) 0.0517(17) -0.0063(12) 0.0090(12) -0.0043(11)
N2 0.0486(17) 0.0422(16) 0.0483(17) 0.0025(14) -0.0097(14) 0.0046(14)
N3 0.052(2) 0.076(3) 0.088(3) -0.051(2) 0.027(2) -0.027(2)
N4 0.062(2) 0.078(3) 0.0378(17) 0.0141(17) 0.0134(16) 0.023(2)
N5 0.0368(15) 0.0289(13) 0.0537(17) -0.0054(12) 0.0132(12) -0.0016(11)
N6 0.0485(18) 0.0420(17) 0.0511(18) -0.0002(14) 0.0033(14) -0.0152(14)
N7 0.0361(15) 0.0439(17) 0.064(2) -0.0119(15) 0.0149(14) -0.0001(13)
N8 0.0348(14) 0.0292(13) 0.0446(15) 0.0062(11) 0.0058(11) 0.0034(11)
N9 0.0477(17) 0.0327(15) 0.0617(19) 0.0132(13) 0.0223(15) 0.0085(13)
N10 0.0366(15) 0.0312(14) 0.0578(18) 0.0083(13) 0.0056(13) 0.0087(11)
N11 0.0372(16) 0.0459(18) 0.083(2) 0.0170(17) 0.0160(16) 0.0094(14)
N12 0.0408(16) 0.0312(14) 0.0632(19) 0.0082(13) 0.0182(14) 0.0062(12)
N13 0.068(2) 0.0366(17) 0.083(3) 0.0266(17) 0.0237(19) 0.0105(16)
C1 0.0259(14) 0.0303(15) 0.0391(16) -0.0023(12) 0.0071(12) -0.0010(11)
C2 0.0309(15) 0.0301(15) 0.0404(17) -0.0008(13) -0.0014(12) -0.0010(12)
C3 0.0375(17) 0.0305(16) 0.061(2) -0.0087(15) 0.0067(15) -0.0053(13)
C4 0.0339(17) 0.056(2) 0.059(2) -0.0301(19) 0.0109(16) -0.0147(16)
C5 0.0356(18) 0.073(3) 0.0386(18) -0.0151(18) 0.0018(14) -0.0046(18)
C6 0.0354(17) 0.049(2) 0.0356(16) -0.0001(15) 0.0041(13) 0.0033(15)
C7 0.0316(15) 0.0255(13) 0.0331(14) 0.0021(12) 0.0026(11) 0.0006(11)
C8 0.0330(15) 0.0294(15) 0.0375(16) 0.0011(12) 0.0060(12) -0.0005(12)
C9 0.0423(17) 0.0249(14) 0.0399(17) 0.0005(12) 0.0038(13) -0.0027(13)
C10 0.0361(16) 0.0320(16) 0.0434(18) 0.0020(13) 0.0017(13) -0.0095(13)
C11 0.0311(15) 0.0369(17) 0.0421(17) 0.0019(14) 0.0040(13) -0.0025(13)
C12 0.0323(15) 0.0328(16) 0.0379(16) -0.0018(13) 0.0065(12) 0.0003(12)
C13 0.0329(16) 0.0335(16) 0.0446(18) 0.0032(14) -0.0009(13) 0.0028(13)
C14 0.0388(17) 0.0300(15) 0.0400(17) 0.0003(13) 0.0076(13) 0.0020(13)
C15 0.0451(19) 0.0323(16) 0.0453(19) 0.0075(14) 0.0060(15) 0.0056(14)

loop_
_atom_type_symbol
_atom_type_description
_atom_type_scat_dispersion_real
_atom_type_scat_dispersion_imag
_atom_type_scat_source
C C 0.0033 0.0016 'International Tables Vol C Tables 4.2.6.8 and 6.1.1.4'
H H 0.0000 0.0000 'International Tables Vol C Tables 4.2.6.8 and 6.1.1.4'
N N 0.0061 0.0033 'International Tables Vol C Tables 4.2.6.8 and 6.1.1.4'
O O 0.0106 0.0060 'International Tables Vol C Tables 4.2.6.8 and 6.1.1.4'

loop_
_geom_angle_atom_site_label_1
_geom_angle_atom_site_label_2
_geom_angle_atom_site_label_3
_geom_angle
_geom_angle_site_symmetry_1
_geom_angle_site_symmetry_3
_geom_angle_publ_flag
H1W O13 H2W 113.5 . . ?
C7 N1 C1 141.2(3) . . ?
O1 N2 O2 123.4(3) . . ?
O1 N2 C2 118.4(3) . . ?
O2 N2 C2 118.2(3) . . ?
O3 N3 O4 124.3(4) . . ?
O3 N3 C4 118.9(5) . . ?
O4 N3 C4 116.8(5) . . ?
O6 N4 O5 124.5(4) . . ?
O6 N4 C6 118.5(4) . . ?
O5 N4 C6 117.0(4) . . ?
O8 N5 O7 120.0(3) . . ?
O8 N5 C8 119.0(3) . . ?
O7 N5 C8 120.9(3) . . ?
O10 N6 O9 122.5(3) . . ?
O10 N6 C10 119.2(3) . . ?
O9 N6 C10 118.3(3) . . ?
O12 N7 O11 119.2(4) . . ?
O12 N7 C12 121.8(3) . . ?
O11 N7 C12 118.9(3) . . ?
C13 N8 C14 115.3(3) . . ?
C15 N9 C14 116.7(3) . . ?
C15 N10 C13 119.1(3) . . ?
C15 N10 H10 120.5 . . ?
C13 N10 H10 120.5 . . ?
C13 N11 H11A 120.0 . . ?
C13 N11 H11B 120.0 . . ?
H11A N11 H11B 120.0 . . ?
C14 N12 H12A 120.0 . . ?
C14 N12 H12B 120.0 . . ?
H12A N12 H12B 120.0 . . ?
C15 N13 H13A 120.0 . . ?
C15 N13 H13B 120.0 . . ?
H13A N13 H13B 120.0 . . ?
N1 C1 C6 122.9(3) . . ?
N1 C1 C2 122.0(3) . . ?
C6 C1 C2 113.8(3) . . ?
C3 C2 C1 123.8(3) . . ?
C3 C2 N2 117.6(3) . . ?
C1 C2 N2 118.6(3) . . ?
C2 C3 C4 117.9(3) . . ?
C2 C3 H3 121.0 . . ?
C4 C3 H3 121.0 . . ?
C5 C4 C3 121.5(3) . . ?
C5 C4 N3 119.3(4) . . ?
C3 C4 N3 119.2(4) . . ?
C6 C5 C4 119.3(3) . . ?
C6 C5 H5 120.3 . . ?
C4 C5 H5 120.3 . . ?
C5 C6 C1 123.6(3) . . ?
C5 C6 N4 117.5(3) . . ?
C1 C6 N4 118.9(3) . . ?
N1 C7 C12 130.0(3) . . ?
N1 C7 C8 118.4(3) . . ?
C12 C7 C8 111.6(3) . . ?
C9 C8 N5 116.0(3) . . ?
C9 C8 C7 125.0(3) . . ?
N5 C8 C7 119.0(3) . . ?
C8 C9 C10 119.0(3) . . ?
C8 C9 H9 120.5 . . ?
C10 C9 H9 120.5 . . ?
C9 C10 C11 120.6(3) . . ?
C9 C10 N6 120.1(3) . . ?
C11 C10 N6 119.3(3) . . ?
C12 C11 C10 120.3(3) . . ?
C12 C11 H11 119.8 . . ?
C10 C11 H11 119.8 . . ?
C11 C12 C7 123.5(3) . . ?
C11 C12 N7 115.1(3) . . ?
C7 C12 N7 121.4(3) . . ?
N11 C13 N8 120.5(3) . . ?
N11 C13 N10 117.2(3) . . ?
N8 C13 N10 122.3(3) . . ?
N12 C14 N8 117.9(3) . . ?
N12 C14 N9 117.0(3) . . ?
N8 C14 N9 125.1(3) . . ?
N13 C15 N9 120.1(3) . . ?
N13 C15 N10 118.6(3) . . ?
N9 C15 N10 121.3(3) . . ?

loop_
_geom_bond_atom_site_label_1
_geom_bond_atom_site_label_2
_geom_bond_distance
_geom_bond_site_symmetry_2
_geom_bond_publ_flag
O1 N2 1.210(4) . ?
O2 N2 1.230(4) . ?
O3 N3 1.185(7) . ?
O4 N3 1.254(6) . ?
O5 N4 1.215(5) . ?
O6 N4 1.215(5) . ?
O7 N5 1.193(4) . ?
O8 N5 1.181(4) . ?
O9 N6 1.241(4) . ?
O10 N6 1.226(4) . ?
O11 N7 1.195(5) . ?
O12 N7 1.160(4) . ?
O13 H1W 0.8680 . ?
O13 H2W 0.8829 . ?
N1 C7 1.284(4) . ?
N1 C1 1.327(4) . ?
N2 C2 1.455(4) . ?
N3 C4 1.452(5) . ?
N4 C6 1.484(5) . ?
N5 C8 1.453(4) . ?
N6 C10 1.432(4) . ?
N7 C12 1.456(4) . ?
N8 C13 1.329(4) . ?
N8 C14 1.347(4) . ?
N9 C15 1.326(4) . ?
N9 C14 1.352(4) . ?
N10 C15 1.345(4) . ?
N10 C13 1.360(4) . ?
N10 H10 0.8600 . ?
N11 C13 1.314(4) . ?
N11 H11A 0.8600 . ?
N11 H11B 0.8600 . ?
N12 C14 1.322(4) . ?
N12 H12A 0.8600 . ?
N12 H12B 0.8600 . ?
N13 C15 1.325(4) . ?
N13 H13A 0.8600 . ?
N13 H13B 0.8600 . ?
C1 C6 1.414(5) . ?
C1 C2 1.428(4) . ?
C2 C3 1.371(4) . ?
C3 C4 1.396(6) . ?
C3 H3 0.9300 . ?
C4 C5 1.367(6) . ?
C5 C6 1.366(5) . ?
C5 H5 0.9300 . ?
C7 C12 1.450(4) . ?
C7 C8 1.457(4) . ?
C8 C9 1.361(4) . ?
C9 C10 1.385(5) . ?
C9 H9 0.9300 . ?
C10 C11 1.386(5) . ?
C11 C12 1.369(5) . ?
C11 H11 0.9300 . ?

loop_
_geom_hbond_atom_site_label_D
_geom_hbond_atom_site_label_H
_geom_hbond_atom_site_label_A
_geom_hbond_distance_DH
_geom_hbond_distance_HA
_geom_hbond_distance_DA
_geom_hbond_angle_DHA
_geom_hbond_site_symmetry_A
O13 H2W N9 0.88 2.16 3.025(4) 166.3 .

loop_
_geom_torsion_atom_site_label_1
_geom_torsion_atom_site_label_2
_geom_torsion_atom_site_label_3
_geom_torsion_atom_site_label_4
_geom_torsion
_geom_torsion_site_symmetry_1
_geom_torsion_site_symmetry_2
_geom_torsion_site_symmetry_3
_geom_torsion_site_symmetry_4
_geom_torsion_publ_flag
C7 N1 C1 C6 -89.9(6) . . . . ?
C7 N1 C1 C2 104.0(5) . . . . ?
N1 C1 C2 C3 166.8(3) . . . . ?
C6 C1 C2 C3 -0.4(5) . . . . ?
N1 C1 C2 N2 -13.2(5) . . . . ?
C6 C1 C2 N2 179.6(3) . . . . ?
O1 N2 C2 C3 151.4(4) . . . . ?
O2 N2 C2 C3 -27.5(5) . . . . ?
O1 N2 C2 C1 -28.5(5) . . . . ?
O2 N2 C2 C1 152.6(3) . . . . ?
C1 C2 C3 C4 -0.4(5) . . . . ?
N2 C2 C3 C4 179.7(3) . . . . ?
C2 C3 C4 C5 -0.7(5) . . . . ?
C2 C3 C4 N3 -179.2(3) . . . . ?
O3 N3 C4 C5 165.9(4) . . . . ?
O4 N3 C4 C5 -14.9(5) . . . . ?
O3 N3 C4 C3 -15.5(6) . . . . ?
O4 N3 C4 C3 163.7(4) . . . . ?
C3 C4 C5 C6 2.5(5) . . . . ?
N3 C4 C5 C6 -178.9(3) . . . . ?
C4 C5 C6 C1 -3.4(5) . . . . ?
C4 C5 C6 N4 177.2(3) . . . . ?
N1 C1 C6 C5 -164.8(3) . . . . ?
C2 C1 C6 C5 2.3(5) . . . . ?
N1 C1 C6 N4 14.6(5) . . . . ?
C2 C1 C6 N4 -178.3(3) . . . . ?
O6 N4 C6 C5 -156.4(4) . . . . ?
O5 N4 C6 C5 21.5(5) . . . . ?
O6 N4 C6 C1 24.2(5) . . . . ?
O5 N4 C6 C1 -157.9(4) . . . . ?
C1 N1 C7 C12 -10.7(7) . . . . ?
C1 N1 C7 C8 169.0(4) . . . . ?
O8 N5 C8 C9 33.1(6) . . . . ?
O7 N5 C8 C9 -142.6(4) . . . . ?
O8 N5 C8 C7 -144.3(5) . . . . ?
O7 N5 C8 C7 39.9(5) . . . . ?
N1 C7 C8 C9 -178.5(3) . . . . ?
C12 C7 C8 C9 1.2(5) . . . . ?
N1 C7 C8 N5 -1.3(5) . . . . ?
C12 C7 C8 N5 178.4(3) . . . . ?
N5 C8 C9 C10 179.7(3) . . . . ?
C7 C8 C9 C10 -3.0(5) . . . . ?
C8 C9 C10 C11 2.6(5) . . . . ?
C8 C9 C10 N6 -179.9(3) . . . . ?
O10 N6 C10 C9 169.8(3) . . . . ?
O9 N6 C10 C9 -9.7(5) . . . . ?
O10 N6 C10 C11 -12.6(5) . . . . ?
O9 N6 C10 C11 167.9(3) . . . . ?
C9 C10 C11 C12 -0.4(5) . . . . ?
N6 C10 C11 C12 -178.0(3) . . . . ?
C10 C11 C12 C7 -1.4(5) . . . . ?
C10 C11 C12 N7 178.0(3) . . . . ?
N1 C7 C12 C11 -179.3(3) . . . . ?
C8 C7 C12 C11 1.0(4) . . . . ?
N1 C7 C12 N7 1.4(5) . . . . ?
C8 C7 C12 N7 -178.3(3) . . . . ?
O12 N7 C12 C11 -173.7(5) . . . . ?
O11 N7 C12 C11 9.0(6) . . . . ?
O12 N7 C12 C7 5.7(6) . . . . ?
O11 N7 C12 C7 -171.6(5) . . . . ?
C14 N8 C13 N11 177.8(3) . . . . ?
C14 N8 C13 N10 -3.8(5) . . . . ?
C15 N10 C13 N11 178.6(3) . . . . ?
C15 N10 C13 N8 0.1(5) . . . . ?
C13 N8 C14 N12 -175.7(3) . . . . ?
C13 N8 C14 N9 4.4(5) . . . . ?
C15 N9 C14 N12 178.9(3) . . . . ?
C15 N9 C14 N8 -1.2(6) . . . . ?
C14 N9 C15 N13 179.1(4) . . . . ?
C14 N9 C15 N10 -2.9(6) . . . . ?
C13 N10 C15 N13 -178.5(4) . . . . ?
C13 N10 C15 N9 3.4(6) . . . . ?
